data_7024712
loop_
_publ_author_name
'Bobev, Svilen'
'Hullmann, Jonathan'
'Harmening, Thomas'
'P\"ottgen, Rainer'

_publ_section_title
;
 Novel ternary alkaline-earth and rare-earth metal antimonides from
 gallium or indium flux. Synthesis, structural characterization and 121Sb
 and 151Eu M\"ossbauer spectroscopy of the series A7Ga8Sb8 (A = Sr, Ba,
 Eu) and Ba7In8Sb8.
;
_journal_issue 26
_journal_name_full 'Dalton transactions (Cambridge, England : 2003)'
_journal_page_first 6049
_journal_page_last 6055
_journal_paper_doi 10.1039/b920583g
_journal_volume 39
_journal_year 2010
_chemical_formula_moiety 'Ga0.83 Sb Sr0.88'
_chemical_formula_sum 'Ga0.83 Sb Sr0.88'
_chemical_formula_weight 253.13
_chemical_name_systematic
;
?
;
_space_group_IT_number 194
_symmetry_cell_setting hexagonal
_symmetry_space_group_name_Hall '-P 6c 2c'
_symmetry_space_group_name_H-M 'P 63/m m c'
_atom_sites_solution_primary direct
_atom_sites_solution_secondary difmap
_audit_creation_method SHELXL-97
_cell_angle_alpha 90.00
_cell_angle_beta 90.00
_cell_angle_gamma 120.00
_cell_formula_units_Z 4
_cell_length_a 4.5409(8)
_cell_length_b 4.5409(8)
_cell_length_c 17.486(4)
_cell_measurement_reflns_used 3226
_cell_measurement_temperature 120(2)
_cell_measurement_theta_max 28.1
_cell_measurement_theta_min 2.3
_cell_volume 312.25(11)
_computing_cell_refinement 'Bruker SMART'
_computing_data_collection 'Bruker SMART'
_computing_data_reduction 'Bruker SAINT'
_computing_molecular_graphics 'Bruker SHELXTL'
_computing_publication_material 'Bruker SHELXTL'
_computing_structure_refinement 'SHELXL-97 (Sheldrick, 1997)'
_computing_structure_solution 'SHELXS-97 (Sheldrick, 1990)'
_diffrn_ambient_temperature 120(2)
_diffrn_measured_fraction_theta_full 0.989
_diffrn_measured_fraction_theta_max 0.989
_diffrn_measurement_device_type 'CCD area detector'
_diffrn_measurement_method 'phi and omega scans'
_diffrn_radiation_monochromator graphite
_diffrn_radiation_source 'fine-focus sealed tube'
_diffrn_radiation_type MoK\a
_diffrn_radiation_wavelength 0.71073
_diffrn_reflns_av_R_equivalents 0.0281
_diffrn_reflns_av_sigmaI/netI 0.0107
_diffrn_reflns_limit_h_max 5
_diffrn_reflns_limit_h_min -5
_diffrn_reflns_limit_k_max 6
_diffrn_reflns_limit_k_min -5
_diffrn_reflns_limit_l_max 22
_diffrn_reflns_limit_l_min -22
_diffrn_reflns_number 3226
_diffrn_reflns_theta_full 28.14
_diffrn_reflns_theta_max 28.14
_diffrn_reflns_theta_min 2.33
_exptl_absorpt_coefficient_mu 29.659
_exptl_absorpt_correction_T_max 0.3077
_exptl_absorpt_correction_T_min 0.2306
_exptl_absorpt_correction_type multi-scan
_exptl_absorpt_process_details
;
SADABS (Sheldrick, 2003)
;
_exptl_crystal_colour grey
_exptl_crystal_density_diffrn 5.384
_exptl_crystal_density_method 'not measured'
_exptl_crystal_description irregular
_exptl_crystal_F_000 434
_exptl_crystal_size_max 0.07
_exptl_crystal_size_mid 0.06
_exptl_crystal_size_min 0.05
_refine_diff_density_max 0.416
_refine_diff_density_min -0.547
_refine_diff_density_rms 0.126
_refine_ls_extinction_method none
_refine_ls_goodness_of_fit_ref 1.160
_refine_ls_matrix_type full
_refine_ls_number_parameters 20
_refine_ls_number_reflns 180
_refine_ls_number_restraints 0
_refine_ls_restrained_S_all 1.160
_refine_ls_R_factor_all 0.0197
_refine_ls_R_factor_gt 0.0181
_refine_ls_shift/su_max 0.000
_refine_ls_shift/su_mean 0.000
_refine_ls_structure_factor_coef Fsqd
_refine_ls_weighting_details 'calc w=1/[\s^2^(Fo^2^)+(0.0247P)^2^+0.0000P] where P=(Fo^2^+2Fc^2^)/3'
_refine_ls_weighting_scheme calc
_refine_ls_wR_factor_gt 0.0413
_refine_ls_wR_factor_ref 0.0417
_reflns_number_gt 172
_reflns_number_total 180
_reflns_threshold_expression >2sigma(I)
_cod_data_source_file b920583g.txt
_cod_data_source_block ESI_SrGaSb_free_SOF
_cod_depositor_comments
;
The following automatic conversions were performed:

'_symmetry_cell_setting' value 'Hexagonal' changed to 'hexagonal'
according to /home/saulius/struct/CIF-dictionaries/cif_core.dic
dictionary named 'cif_core.dic' version 2.4.2 from 2011-04-26.

Automatic conversion script
Id: cif_fix_values 1891 2012-01-12 08:04:46Z andrius 
;
_cod_original_cell_volume 312.26(11)
_cod_database_code 7024712

loop_
_symmetry_equiv_pos_as_xyz
'x, y, z'
'-y, x-y, z'
'-x+y, -x, z'
'-x, -y, z+1/2'
'y, -x+y, z+1/2'
'x-y, x, z+1/2'
'y, x, -z'
'x-y, -y, -z'
'-x, -x+y, -z'
'-y, -x, -z+1/2'
'-x+y, y, -z+1/2'
'x, x-y, -z+1/2'
'-x, -y, -z'
'y, -x+y, -z'
'x-y, x, -z'
'x, y, -z-1/2'
'-y, x-y, -z-1/2'
'-x+y, -x, -z-1/2'
'-y, -x, z'
'-x+y, y, z'
'x, x-y, z'
'y, x, z-1/2'
'x-y, -y, z-1/2'
'-x, -x+y, z-1/2'

loop_
_atom_site_label
_atom_site_type_symbol
_atom_site_fract_x
_atom_site_fract_y
_atom_site_fract_z
_atom_site_U_iso_or_equiv
_atom_site_adp_type
_atom_site_occupancy
_atom_site_symmetry_multiplicity
_atom_site_calc_flag
_atom_site_refinement_flags
Sr1 Sr 0.0000 0.0000 0.2500 0.0124(4) Uani 0.757(3) 12 d SP
Sr2 Sr 0.0000 0.0000 0.0000 0.0125(2) Uani 1 12 d S
Sb1 Sb 0.3333 0.6667 0.12122(2) 0.01249(19) Uani 1 6 d S
Ga1 Ga 0.6667 0.3333 0.15746(12) 0.0213(7) Uani 0.427(3) 6 d SP
Ga2 Ga 0.8158(4) 0.1842(4) 0.29358(16) 0.0119(9) Uani 0.138(2) 2 d SP

loop_
_atom_site_aniso_label
_atom_site_aniso_U_11
_atom_site_aniso_U_22
_atom_site_aniso_U_33
_atom_site_aniso_U_23
_atom_site_aniso_U_13
_atom_site_aniso_U_12
Sr1 0.0096(4) 0.0096(4) 0.0181(6) 0.000 0.000 0.0048(2)
Sr2 0.0139(3) 0.0139(3) 0.0097(4) 0.000 0.000 0.00693(16)
Sb1 0.0132(2) 0.0132(2) 0.0111(3) 0.000 0.000 0.00658(11)
Ga1 0.0255(9) 0.0255(9) 0.0129(11) 0.000 0.000 0.0127(5)
Ga2 0.0117(12) 0.0117(12) 0.0094(16) 0.0011(6) -0.0011(6) 0.0038(13)

loop_
_atom_type_symbol
_atom_type_description
_atom_type_scat_dispersion_real
_atom_type_scat_dispersion_imag
_atom_type_scat_source
Ga Ga 0.2307 1.6083 'International Tables Vol C Tables 4.2.6.8 and 6.1.1.4'
Sr Sr -1.5307 3.2498 'International Tables Vol C Tables 4.2.6.8 and 6.1.1.4'
Sb Sb -0.5866 1.5461 'International Tables Vol C Tables 4.2.6.8 and 6.1.1.4'

loop_
_geom_angle_atom_site_label_1
_geom_angle_atom_site_label_2
_geom_angle_atom_site_label_3
_geom_angle
_geom_angle_site_symmetry_1
_geom_angle_site_symmetry_3
Ga2 Sr1 Ga2 127.47(5) 17_546 3_665
Ga2 Sr1 Ga2 100.08(13) 17_546 18_666
Ga2 Sr1 Ga2 55.5(2) 3_665 18_666
Ga2 Sr1 Ga2 55.5(2) 17_546 2_545
Ga2 Sr1 Ga2 100.08(13) 3_665 2_545
Ga2 Sr1 Ga2 127.47(5) 18_666 2_545
Ga2 Sr1 Ga2 100.08(13) 17_546 16_456
Ga2 Sr1 Ga2 127.47(5) 3_665 16_456
Ga2 Sr1 Ga2 100.08(13) 18_666 16_456
Ga2 Sr1 Ga2 127.47(5) 2_545 16_456
Ga2 Sr1 Ga2 127.47(5) 17_546 1_455
Ga2 Sr1 Ga2 100.08(13) 3_665 1_455
Ga2 Sr1 Ga2 127.47(5) 18_666 1_455
Ga2 Sr1 Ga2 100.08(13) 2_545 1_455
Ga2 Sr1 Ga2 55.5(2) 16_456 1_455
Ga2 Sr1 Ga1 128.39(4) 17_546 16_556
Ga2 Sr1 Ga1 3.94(11) 3_665 16_556
Ga2 Sr1 Ga1 59.43(11) 18_666 16_556
Ga2 Sr1 Ga1 97.59(7) 2_545 16_556
Ga2 Sr1 Ga1 128.39(4) 16_456 16_556
Ga2 Sr1 Ga1 97.59(7) 1_455 16_556
Ga2 Sr1 Ga1 3.94(11) 17_546 1_445
Ga2 Sr1 Ga1 128.39(4) 3_665 1_445
Ga2 Sr1 Ga1 97.59(7) 18_666 1_445
Ga2 Sr1 Ga1 59.43(11) 2_545 1_445
Ga2 Sr1 Ga1 97.59(7) 16_456 1_445
Ga2 Sr1 Ga1 128.39(4) 1_455 1_445
Ga1 Sr1 Ga1 129.639(19) 16_556 1_445
Ga2 Sr1 Ga1 59.43(11) 17_546 16_446
Ga2 Sr1 Ga1 97.59(7) 3_665 16_446
Ga2 Sr1 Ga1 128.39(4) 18_666 16_446
Ga2 Sr1 Ga1 3.94(11) 2_545 16_446
Ga2 Sr1 Ga1 128.39(4) 16_456 16_446
Ga2 Sr1 Ga1 97.59(7) 1_455 16_446
Ga1 Sr1 Ga1 94.95(4) 16_556 16_446
Ga1 Sr1 Ga1 63.37(7) 1_445 16_446
Ga2 Sr1 Ga1 97.59(7) 17_546 .
Ga2 Sr1 Ga1 59.43(11) 3_665 .
Ga2 Sr1 Ga1 3.94(11) 18_666 .
Ga2 Sr1 Ga1 128.39(4) 2_545 .
Ga2 Sr1 Ga1 97.59(7) 16_456 .
Ga2 Sr1 Ga1 128.39(4) 1_455 .
Ga1 Sr1 Ga1 63.37(7) 16_556 .
Ga1 Sr1 Ga1 94.95(4) 1_445 .
Ga1 Sr1 Ga1 129.638(19) 16_446 .
Ga2 Sr1 Ga1 128.39(4) 17_546 16_456
Ga2 Sr1 Ga1 97.59(7) 3_665 16_456
Ga2 Sr1 Ga1 128.39(4) 18_666 16_456
Ga2 Sr1 Ga1 97.59(7) 2_545 16_456
Ga2 Sr1 Ga1 59.43(11) 16_456 16_456
Ga2 Sr1 Ga1 3.94(11) 1_455 16_456
Ga1 Sr1 Ga1 94.95(4) 16_556 16_456
Ga1 Sr1 Ga1 129.637(19) 1_445 16_456
Ga1 Sr1 Ga1 94.95(4) 16_446 16_456
Ga1 Sr1 Ga1 129.638(19) . 16_456
Ga2 Sr1 Ga1 97.59(7) 17_546 1_455
Ga2 Sr1 Ga1 128.39(4) 3_665 1_455
Ga2 Sr1 Ga1 97.59(7) 18_666 1_455
Ga2 Sr1 Ga1 128.39(4) 2_545 1_455
Ga2 Sr1 Ga1 3.94(11) 16_456 1_455
Ga2 Sr1 Ga1 59.43(11) 1_455 1_455
Ga1 Sr1 Ga1 129.637(19) 16_556 1_455
Ga1 Sr1 Ga1 94.95(4) 1_445 1_455
Ga1 Sr1 Ga1 129.637(19) 16_446 1_455
Ga1 Sr1 Ga1 94.95(4) . 1_455
Ga1 Sr1 Ga1 63.37(7) 16_456 1_455
Sb1 Sr2 Sb1 84.666(14) 13 13_665
Sb1 Sr2 Sb1 95.334(14) 13 1_445
Sb1 Sr2 Sb1 180.000(10) 13_665 1_445
Sb1 Sr2 Sb1 180.000(10) 13 .
Sb1 Sr2 Sb1 95.334(14) 13_665 .
Sb1 Sr2 Sb1 84.666(14) 1_445 .
Sb1 Sr2 Sb1 84.665(14) 13 13_565
Sb1 Sr2 Sb1 84.665(14) 13_665 13_565
Sb1 Sr2 Sb1 95.335(14) 1_445 13_565
Sb1 Sr2 Sb1 95.334(14) . 13_565
Sb1 Sr2 Sb1 95.335(14) 13 1_545
Sb1 Sr2 Sb1 95.335(14) 13_665 1_545
Sb1 Sr2 Sb1 84.665(14) 1_445 1_545
Sb1 Sr2 Sb1 84.666(14) . 1_545
Sb1 Sr2 Sb1 180.000(10) 13_565 1_545
Sb1 Sr2 Ga1 136.341(8) 13 .
Sb1 Sr2 Ga1 85.36(3) 13_665 .
Sb1 Sr2 Ga1 94.64(3) 1_445 .
Sb1 Sr2 Ga1 43.659(8) . .
Sb1 Sr2 Ga1 136.340(8) 13_565 .
Sb1 Sr2 Ga1 43.660(8) 1_545 .
Sb1 Sr2 Ga1 43.659(8) 13 13
Sb1 Sr2 Ga1 94.64(3) 13_665 13
Sb1 Sr2 Ga1 85.36(3) 1_445 13
Sb1 Sr2 Ga1 136.341(8) . 13
Sb1 Sr2 Ga1 43.660(8) 13_565 13
Sb1 Sr2 Ga1 136.340(8) 1_545 13
Ga1 Sr2 Ga1 180.0 . 13
Sb1 Sr2 Ga1 94.64(3) 13 13_665
Sb1 Sr2 Ga1 43.659(8) 13_665 13_665
Sb1 Sr2 Ga1 136.341(8) 1_445 13_665
Sb1 Sr2 Ga1 85.36(3) . 13_665
Sb1 Sr2 Ga1 43.660(8) 13_565 13_665
Sb1 Sr2 Ga1 136.340(8) 1_545 13_665
Ga1 Sr2 Ga1 106.66(4) . 13_665
Ga1 Sr2 Ga1 73.34(4) 13 13_665
Sb1 Sr2 Ga1 85.36(3) 13 1_445
Sb1 Sr2 Ga1 136.341(8) 13_665 1_445
Sb1 Sr2 Ga1 43.659(8) 1_445 1_445
Sb1 Sr2 Ga1 94.64(3) . 1_445
Sb1 Sr2 Ga1 136.340(8) 13_565 1_445
Sb1 Sr2 Ga1 43.660(8) 1_545 1_445
Ga1 Sr2 Ga1 73.34(4) . 1_445
Ga1 Sr2 Ga1 106.66(4) 13 1_445
Ga1 Sr2 Ga1 180.00(4) 13_665 1_445
Sb1 Sr2 Ga1 43.660(8) 13 13_655
Sb1 Sr2 Ga1 43.660(8) 13_665 13_655
Sb1 Sr2 Ga1 136.340(8) 1_445 13_655
Sb1 Sr2 Ga1 136.341(8) . 13_655
Sb1 Sr2 Ga1 94.64(3) 13_565 13_655
Sb1 Sr2 Ga1 85.36(3) 1_545 13_655
Ga1 Sr2 Ga1 106.66(4) . 13_655
Ga1 Sr2 Ga1 73.34(4) 13 13_655
Ga1 Sr2 Ga1 73.34(4) 13_665 13_655
Ga1 Sr2 Ga1 106.66(4) 1_445 13_655
Sb1 Sr2 Ga1 136.340(8) 13 1_455
Sb1 Sr2 Ga1 136.340(8) 13_665 1_455
Sb1 Sr2 Ga1 43.660(8) 1_445 1_455
Sb1 Sr2 Ga1 43.659(8) . 1_455
Sb1 Sr2 Ga1 85.36(3) 13_565 1_455
Sb1 Sr2 Ga1 94.64(3) 1_545 1_455
Ga1 Sr2 Ga1 73.34(4) . 1_455
Ga1 Sr2 Ga1 106.66(4) 13 1_455
Ga1 Sr2 Ga1 106.66(4) 13_665 1_455
Ga1 Sr2 Ga1 73.34(4) 1_445 1_455
Ga1 Sr2 Ga1 180.00(4) 13_655 1_455
Ga1 Sb1 Ga1 114.66(3) . 1_565
Ga1 Sb1 Ga1 114.66(3) . 1_455
Ga1 Sb1 Ga1 114.66(3) 1_565 1_455
Ga1 Sb1 Ga2 85.45(7) . 16_566
Ga1 Sb1 Ga2 31.10(7) 1_565 16_566
Ga1 Sb1 Ga2 123.33(7) 1_455 16_566
Ga1 Sb1 Ga2 123.33(7) . 18_676
Ga1 Sb1 Ga2 31.10(7) 1_565 18_676
Ga1 Sb1 Ga2 85.45(7) 1_455 18_676
Ga2 Sb1 Ga2 43.87(13) 16_566 18_676
Ga1 Sb1 Ga2 123.33(7) . 17_556
Ga1 Sb1 Ga2 85.45(7) 1_565 17_556
Ga1 Sb1 Ga2 31.10(7) 1_455 17_556
Ga2 Sb1 Ga2 92.85(7) 16_566 17_556
Ga2 Sb1 Ga2 54.96(13) 18_676 17_556
Ga1 Sb1 Ga2 85.45(7) . 16_456
Ga1 Sb1 Ga2 123.33(7) 1_565 16_456
Ga1 Sb1 Ga2 31.10(7) 1_455 16_456
Ga2 Sb1 Ga2 113.23(10) 16_566 16_456
Ga2 Sb1 Ga2 92.85(7) 18_676 16_456
Ga2 Sb1 Ga2 43.87(13) 17_556 16_456
Ga1 Sb1 Ga2 31.10(7) . 17_656
Ga1 Sb1 Ga2 85.45(7) 1_565 17_656
Ga1 Sb1 Ga2 123.33(7) 1_455 17_656
Ga2 Sb1 Ga2 54.96(13) 16_566 17_656
Ga2 Sb1 Ga2 92.85(7) 18_676 17_656
Ga2 Sb1 Ga2 113.23(10) 17_556 17_656
Ga2 Sb1 Ga2 92.85(7) 16_456 17_656
Ga1 Sb1 Ga2 31.10(7) . 18_666
Ga1 Sb1 Ga2 123.33(7) 1_565 18_666
Ga1 Sb1 Ga2 85.45(7) 1_455 18_666
Ga2 Sb1 Ga2 92.85(7) 16_566 18_666
Ga2 Sb1 Ga2 113.23(10) 18_676 18_666
Ga2 Sb1 Ga2 92.85(7) 17_556 18_666
Ga2 Sb1 Ga2 54.96(13) 16_456 18_666
Ga2 Sb1 Ga2 43.87(13) 17_656 18_666
Ga1 Sb1 Sr2 76.69(3) . .
Ga1 Sb1 Sr2 154.63(4) 1_565 .
Ga1 Sb1 Sr2 76.69(3) 1_455 .
Ga2 Sb1 Sr2 157.90(6) 16_566 .
Ga2 Sb1 Sr2 157.90(6) 18_676 .
Ga2 Sb1 Sr2 107.76(6) 17_556 .
Ga2 Sb1 Sr2 78.57(5) 16_456 .
Ga2 Sb1 Sr2 107.76(6) 17_656 .
Ga2 Sb1 Sr2 78.57(5) 18_666 .
Ga1 Sb1 Sr2 154.63(4) . 1_565
Ga1 Sb1 Sr2 76.69(3) 1_565 1_565
Ga1 Sb1 Sr2 76.69(3) 1_455 1_565
Ga2 Sb1 Sr2 107.76(6) 16_566 1_565
Ga2 Sb1 Sr2 78.57(5) 18_676 1_565
Ga2 Sb1 Sr2 78.57(5) 17_556 1_565
Ga2 Sb1 Sr2 107.76(6) 16_456 1_565
Ga2 Sb1 Sr2 157.90(6) 17_656 1_565
Ga2 Sb1 Sr2 157.90(6) 18_666 1_565
Sr2 Sb1 Sr2 84.665(14) . 1_565
Ga1 Sb1 Sr2 76.69(3) . 1_665
Ga1 Sb1 Sr2 76.69(3) 1_565 1_665
Ga1 Sb1 Sr2 154.63(4) 1_455 1_665
Ga2 Sb1 Sr2 78.57(5) 16_566 1_665
Ga2 Sb1 Sr2 107.76(6) 18_676 1_665
Ga2 Sb1 Sr2 157.90(6) 17_556 1_665
Ga2 Sb1 Sr2 157.90(6) 16_456 1_665
Ga2 Sb1 Sr2 78.57(5) 17_656 1_665
Ga2 Sb1 Sr2 107.76(6) 18_666 1_665
Sr2 Sb1 Sr2 84.665(14) . 1_665
Sr2 Sb1 Sr2 84.665(14) 1_565 1_665
Ga2 Ga1 Ga2 88.77(19) 16_556 17_656
Ga2 Ga1 Ga2 88.77(19) 16_556 18_666
Ga2 Ga1 Ga2 88.77(19) 17_656 18_666
Ga2 Ga1 Ga2 27.64(13) 16_556 .
Ga2 Ga1 Ga2 69.49(15) 17_656 .
Ga2 Ga1 Ga2 69.49(15) 18_666 .
Ga2 Ga1 Ga2 69.49(15) 16_556 2_655
Ga2 Ga1 Ga2 27.64(13) 17_656 2_655
Ga2 Ga1 Ga2 69.49(15) 18_666 2_655
Ga2 Ga1 Ga2 45.01(12) . 2_655
Ga2 Ga1 Ga2 69.49(15) 16_556 3_665
Ga2 Ga1 Ga2 69.49(15) 17_656 3_665
Ga2 Ga1 Ga2 27.64(13) 18_666 3_665
Ga2 Ga1 Ga2 45.01(12) . 3_665
Ga2 Ga1 Ga2 45.01(12) 2_655 3_665
Ga2 Ga1 Sb1 157.46(16) 16_556 .
Ga2 Ga1 Sb1 75.28(6) 17_656 .
Ga2 Ga1 Sb1 75.28(6) 18_666 .
Ga2 Ga1 Sb1 129.82(9) . .
Ga2 Ga1 Sb1 89.77(5) 2_655 .
Ga2 Ga1 Sb1 89.77(5) 3_665 .
Ga2 Ga1 Sb1 75.28(6) 16_556 1_545
Ga2 Ga1 Sb1 157.46(16) 17_656 1_545
Ga2 Ga1 Sb1 75.28(6) 18_666 1_545
Ga2 Ga1 Sb1 89.77(5) . 1_545
Ga2 Ga1 Sb1 129.82(9) 2_655 1_545
Ga2 Ga1 Sb1 89.77(5) 3_665 1_545
Sb1 Ga1 Sb1 114.66(3) . 1_545
Ga2 Ga1 Sb1 75.28(6) 16_556 1_655
Ga2 Ga1 Sb1 75.28(6) 17_656 1_655
Ga2 Ga1 Sb1 157.46(16) 18_666 1_655
Ga2 Ga1 Sb1 89.77(5) . 1_655
Ga2 Ga1 Sb1 89.77(5) 2_655 1_655
Ga2 Ga1 Sb1 129.82(9) 3_665 1_655
Sb1 Ga1 Sb1 114.66(3) . 1_655
Sb1 Ga1 Sb1 114.66(3) 1_545 1_655
Ga2 Ga1 Sr1 91.95(10) 16_556 1_665
Ga2 Ga1 Sr1 4.44(12) 17_656 1_665
Ga2 Ga1 Sr1 91.95(10) 18_666 1_665
Ga2 Ga1 Sr1 73.56(6) . 1_665
Ga2 Ga1 Sr1 32.08(7) 2_655 1_665
Ga2 Ga1 Sr1 73.56(6) 3_665 1_665
Sb1 Ga1 Sr1 73.132(13) . 1_665
Sb1 Ga1 Sr1 161.90(7) 1_545 1_665
Sb1 Ga1 Sr1 73.132(13) 1_655 1_665
Ga2 Ga1 Sr1 4.44(12) 16_556 1_655
Ga2 Ga1 Sr1 91.95(10) 17_656 1_655
Ga2 Ga1 Sr1 91.95(10) 18_666 1_655
Ga2 Ga1 Sr1 32.08(7) . 1_655
Ga2 Ga1 Sr1 73.56(6) 2_655 1_655
Ga2 Ga1 Sr1 73.56(6) 3_665 1_655
Sb1 Ga1 Sr1 161.90(7) . 1_655
Sb1 Ga1 Sr1 73.131(13) 1_545 1_655
Sb1 Ga1 Sr1 73.131(14) 1_655 1_655
Sr1 Ga1 Sr1 94.94(4) 1_665 1_655
Ga2 Ga1 Sr1 91.95(10) 16_556 .
Ga2 Ga1 Sr1 91.95(10) 17_656 .
Ga2 Ga1 Sr1 4.44(12) 18_666 .
Ga2 Ga1 Sr1 73.56(6) . .
Ga2 Ga1 Sr1 73.56(6) 2_655 .
Ga2 Ga1 Sr1 32.08(7) 3_665 .
Sb1 Ga1 Sr1 73.132(14) . .
Sb1 Ga1 Sr1 73.132(13) 1_545 .
Sb1 Ga1 Sr1 161.90(7) 1_655 .
Sr1 Ga1 Sr1 94.94(4) 1_665 .
Sr1 Ga1 Sr1 94.94(4) 1_655 .
Ga1 Ga2 Ga2 126.13(13) 16_556 16_556
Ga1 Ga2 Sr1 171.6(2) 16_556 1_655
Ga2 Ga2 Sr1 62.26(10) 16_556 1_655
Ga1 Ga2 Ga2 45.61(10) 16_556 3_665
Ga2 Ga2 Ga2 90.0 16_556 3_665
Sr1 Ga2 Ga2 140.04(6) 1_655 3_665
Ga1 Ga2 Ga2 45.61(10) 16_556 2_655
Ga2 Ga2 Ga2 90.0 16_556 2_655
Sr1 Ga2 Ga2 140.04(6) 1_655 2_655
Ga2 Ga2 Ga2 60.000(1) 3_665 2_655
Ga1 Ga2 Ga2 134.39(10) 16_556 3_765
Ga2 Ga2 Ga2 90.0 16_556 3_765
Sr1 Ga2 Ga2 39.96(6) 1_655 3_765
Ga2 Ga2 Ga2 180.0(3) 3_665 3_765
Ga2 Ga2 Ga2 120.000(1) 2_655 3_765
Ga1 Ga2 Ga2 134.39(10) 16_556 2_645
Ga2 Ga2 Ga2 90.0 16_556 2_645
Sr1 Ga2 Ga2 39.96(6) 1_655 2_645
Ga2 Ga2 Ga2 120.000(1) 3_665 2_645
Ga2 Ga2 Ga2 180.0(3) 2_655 2_645
Ga2 Ga2 Ga2 60.000(1) 3_765 2_645
Ga1 Ga2 Ga2 78.13(15) 16_556 18_666
Ga2 Ga2 Ga2 53.12(13) 16_556 18_666
Sr1 Ga2 Ga2 109.50(17) 1_655 18_666
Ga2 Ga2 Ga2 36.88(13) 3_665 18_666
Ga2 Ga2 Ga2 66.42(4) 2_655 18_666
Ga2 Ga2 Ga2 143.12(13) 3_765 18_666
Ga2 Ga2 Ga2 113.58(4) 2_645 18_666
Ga1 Ga2 Ga2 78.13(15) 16_556 17_656
Ga2 Ga2 Ga2 53.12(13) 16_556 17_656
Sr1 Ga2 Ga2 109.50(17) 1_655 17_656
Ga2 Ga2 Ga2 66.42(4) 3_665 17_656
Ga2 Ga2 Ga2 36.88(13) 2_655 17_656
Ga2 Ga2 Ga2 113.58(4) 3_765 17_656
Ga2 Ga2 Ga2 143.12(13) 2_645 17_656
Ga2 Ga2 Ga2 47.15(8) 18_666 17_656
Ga1 Ga2 Ga1 99.89(17) 16_556 .
Ga2 Ga2 Ga1 26.23(7) 16_556 .
Sr1 Ga2 Ga1 88.49(12) 1_655 .
Ga2 Ga2 Ga1 67.49(6) 3_665 .
Ga2 Ga2 Ga1 67.49(6) 2_655 .
Ga2 Ga2 Ga1 112.51(6) 3_765 .
Ga2 Ga2 Ga1 112.51(6) 2_645 .
Ga2 Ga2 Ga1 32.38(8) 18_666 .
Ga2 Ga2 Ga1 32.38(8) 17_656 .
Ga1 Ga2 Sb1 73.62(8) 16_556 16_656
Ga2 Ga2 Sb1 123.22(5) 16_556 16_656
Sr1 Ga2 Sb1 102.13(9) 1_655 16_656
Ga2 Ga2 Sb1 117.48(6) 3_665 16_656
Ga2 Ga2 Sb1 68.07(7) 2_655 16_656
Ga2 Ga2 Sb1 62.52(7) 3_765 16_656
Ga2 Ga2 Sb1 111.93(6) 2_645 16_656
Ga2 Ga2 Sb1 134.26(8) 18_666 16_656
Ga2 Ga2 Sb1 91.72(10) 17_656 16_656
Ga1 Ga2 Sb1 120.92(6) . 16_656
Ga1 Ga2 Sb1 73.62(8) 16_556 16_546
Ga2 Ga2 Sb1 123.22(5) 16_556 16_546
Sr1 Ga2 Sb1 102.13(9) 1_655 16_546
Ga2 Ga2 Sb1 68.07(7) 3_665 16_546
Ga2 Ga2 Sb1 117.48(6) 2_655 16_546
Ga2 Ga2 Sb1 111.93(6) 3_765 16_546
Ga2 Ga2 Sb1 62.52(7) 2_645 16_546
Ga2 Ga2 Sb1 91.72(10) 18_666 16_546
Ga2 Ga2 Sb1 134.26(8) 17_656 16_546
Ga1 Ga2 Sb1 120.92(6) . 16_546
Sb1 Ga2 Sb1 113.23(10) 16_656 16_546

loop_
_geom_bond_atom_site_label_1
_geom_bond_atom_site_label_2
_geom_bond_distance
_geom_bond_site_symmetry_2
Sr1 Ga2 1.637(3) 17_546
Sr1 Ga2 1.637(3) 3_665
Sr1 Ga2 1.637(3) 18_666
Sr1 Ga2 1.637(3) 2_545
Sr1 Ga2 1.637(3) 16_456
Sr1 Ga2 1.637(3) 1_455
Sr1 Ga1 3.0808(11) 16_556
Sr1 Ga1 3.0808(11) 1_445
Sr1 Ga1 3.0808(11) 16_446
Sr1 Ga1 3.0809(11) .
Sr1 Ga1 3.0809(11) 16_456
Sr1 Ga1 3.0809(11) 1_455
Sr2 Sb1 3.3714(5) 13
Sr2 Sb1 3.3714(5) 13_665
Sr2 Sb1 3.3714(5) 1_445
Sr2 Sb1 3.3715(5) .
Sr2 Sb1 3.3715(5) 13_565
Sr2 Sb1 3.3715(5) 1_545
Sr2 Ga1 3.8019(16) .
Sr2 Ga1 3.8019(16) 13
Sr2 Ga1 3.8019(16) 13_665
Sr2 Ga1 3.8019(16) 1_445
Sr2 Ga1 3.8020(16) 13_655
Sr2 Ga1 3.8020(16) 1_455
Sb1 Ga1 2.6972(7) .
Sb1 Ga1 2.6972(7) 1_565
Sb1 Ga1 2.6972(7) 1_455
Sb1 Ga2 2.7191(16) 16_566
Sb1 Ga2 2.7191(16) 18_676
Sb1 Ga2 2.7191(16) 17_556
Sb1 Ga2 2.7191(16) 16_456
Sb1 Ga2 2.7191(16) 17_656
Sb1 Ga2 2.7191(16) 18_666
Sb1 Sr2 3.3714(5) 1_565
Sb1 Sr2 3.3714(5) 1_665
Ga1 Ga2 1.452(3) 16_556
Ga1 Ga2 1.452(3) 17_656
Ga1 Ga2 1.452(3) 18_666
Ga1 Ga2 2.653(3) .
Ga1 Ga2 2.653(3) 2_655
Ga1 Ga2 2.653(3) 3_665
Ga1 Sb1 2.6972(7) 1_545
Ga1 Sb1 2.6972(7) 1_655
Ga1 Sr1 3.0809(11) 1_665
Ga1 Sr1 3.0809(11) 1_655
Ga2 Ga1 1.452(3) 16_556
Ga2 Ga2 1.524(6) 16_556
Ga2 Sr1 1.637(3) 1_655
Ga2 Ga2 2.031(5) 3_665
Ga2 Ga2 2.031(5) 2_655
Ga2 Ga2 2.509(5) 3_765
Ga2 Ga2 2.509(5) 2_645
Ga2 Ga2 2.540(5) 18_666
Ga2 Ga2 2.540(5) 17_656
Ga2 Sb1 2.7191(16) 16_656
Ga2 Sb1 2.7191(16) 16_546
